data_2019021
loop_
_publ_author_name
'Huang, Xiao-Hui'

_publ_section_title
;
 A three-dimensional manganese(II) metal--organic framework based on
 5-methoxybenzene-1,3-dicarboxylic acid and exhibiting a pts net
;
_journal_coeditor_code YP3025
_journal_issue 5
_journal_name_full 'Acta Crystallographica Section C'
_journal_page_first 483
_journal_page_last 485
_journal_paper_doi 10.1107/S0108270113008512
_journal_volume 69
_journal_year 2013
_chemical_formula_iupac '[Mn (C9 H6 O5) (C3 H7 N O)]'
_chemical_formula_moiety 'C12 H13 Mn N O6'
_chemical_formula_sum 'C12 H13 Mn N O6'
_chemical_formula_weight 322.17
_chemical_name_systematic
Poly[(dimethylformamide-\k<i>O</i>)(\m~4~-5-methoxyisophthalato-\k^4^<i>O</i>^1^:<i>O</i>^1'^:<i>O</i>^3^:<i>O</i>^3'^)manganese(II)]
_space_group_IT_number 33
_symmetry_cell_setting orthorhombic
_symmetry_space_group_name_Hall 'P 2c -2n'
_symmetry_space_group_name_H-M 'P n a 21'
_atom_sites_solution_hydrogens geom
_atom_sites_solution_primary direct
_atom_sites_solution_secondary difmap
_audit_creation_method SHELXL-97
_cell_angle_alpha 90.00
_cell_angle_beta 90.00
_cell_angle_gamma 90.00
_cell_formula_units_Z 4
_cell_length_a 7.437(3)
_cell_length_b 15.164(7)
_cell_length_c 11.278(5)
_cell_measurement_reflns_used 3064
_cell_measurement_temperature 200(2)
_cell_measurement_theta_max 27.4797
_cell_measurement_theta_min 3.0502
_cell_volume 1271.9(10)
_computing_cell_refinement 'CrystalClear (Rigaku 2005)'
_computing_data_collection 'CrystalClear (Rigaku 2005)'
_computing_data_reduction 'CrystalClear (Rigaku 2005)'
_computing_molecular_graphics 'DIAMOND (Brandenburg, 2004)'
_computing_publication_material 'publCIF (Westrip, 2010)'
_computing_structure_refinement 'SHELXL97 (Sheldrick, 2008)'
_computing_structure_solution 'SHELXS97 (Sheldrick, 2008)'
_diffrn_ambient_temperature 200(2)
_diffrn_measured_fraction_theta_full 0.992
_diffrn_measured_fraction_theta_max 0.992
_diffrn_measurement_device_type 'Rigaku Mercury70 (2x2 bin mode)'
_diffrn_measurement_method CCD_Profile_fitting
_diffrn_radiation_monochromator graphite
_diffrn_radiation_source 'fine-focus sealed tube'
_diffrn_radiation_type MoK\a
_diffrn_radiation_wavelength 0.71073
_diffrn_reflns_av_R_equivalents 0.0253
_diffrn_reflns_av_sigmaI/netI 0.0348
_diffrn_reflns_limit_h_max 9
_diffrn_reflns_limit_h_min -9
_diffrn_reflns_limit_k_max 19
_diffrn_reflns_limit_k_min -19
_diffrn_reflns_limit_l_max 14
_diffrn_reflns_limit_l_min -14
_diffrn_reflns_number 9331
_diffrn_reflns_theta_full 27.49
_diffrn_reflns_theta_max 27.49
_diffrn_reflns_theta_min 2.69
_exptl_absorpt_coefficient_mu 1.063
_exptl_absorpt_correction_T_max 0.8317
_exptl_absorpt_correction_T_min 0.7769
_exptl_absorpt_correction_type multi-scan
_exptl_absorpt_process_details '(SPHERE in CrystalClear; Rigaku, 2005)'
_exptl_crystal_colour yellow
_exptl_crystal_density_diffrn 1.682
_exptl_crystal_density_method 'not measured'
_exptl_crystal_description prism
_exptl_crystal_F_000 660
_exptl_crystal_size_max 0.25
_exptl_crystal_size_mid 0.22
_exptl_crystal_size_min 0.18
_refine_diff_density_max 0.367
_refine_diff_density_min -0.229
_refine_ls_abs_structure_details 'Flack (1983), 1325 Friedel pairs'
_refine_ls_abs_structure_Flack -0.006(13)
_refine_ls_extinction_method none
_refine_ls_goodness_of_fit_ref 1.025
_refine_ls_hydrogen_treatment constr
_refine_ls_matrix_type full
_refine_ls_number_parameters 182
_refine_ls_number_reflns 2851
_refine_ls_number_restraints 1
_refine_ls_restrained_S_all 1.025
_refine_ls_R_factor_all 0.0266
_refine_ls_R_factor_gt 0.0235
_refine_ls_shift/su_max 0.000
_refine_ls_shift/su_mean 0.000
_refine_ls_structure_factor_coef Fsqd
_refine_ls_weighting_details 'calc w=1/[\s^2^(Fo^2^)+(0.0217P)^2^+0.0000P] where P=(Fo^2^+2Fc^2^)/3'
_refine_ls_weighting_scheme calc
_refine_ls_wR_factor_gt 0.0460
_refine_ls_wR_factor_ref 0.0472
_reflns_number_gt 2632
_reflns_number_total 2851
_reflns_threshold_expression I>2sigma(I)
_cod_data_source_file yp3025.cif
_cod_data_source_block I
_cod_database_code 2019021
_cod_database_fobs_code 2019021

loop_
_symmetry_equiv_pos_as_xyz
'x, y, z'
'-x, -y, z+1/2'
'x+1/2, -y+1/2, z'
'-x+1/2, y+1/2, z+1/2'

loop_
_atom_site_type_symbol
_atom_site_label
_atom_site_fract_x
_atom_site_fract_y
_atom_site_fract_z
_atom_site_U_iso_or_equiv
_atom_site_adp_type
_atom_site_calc_flag
_atom_site_refinement_flags
_atom_site_occupancy
_atom_site_symmetry_multiplicity
Mn Mn1 0.46469(3) 0.779411(15) 0.71385(3) 0.01850(7) Uani d . 1 1
O O1 0.26169(18) 0.73411(8) 0.83165(12) 0.0283(3) Uani d . 1 1
O O2 0.07962(19) 0.62064(10) 0.83468(14) 0.0423(4) Uani d . 1 1
O O3 0.20239(15) 0.37525(7) 1.12943(12) 0.0267(3) Uani d . 1 1
O O4 0.49225(16) 0.35535(9) 1.17490(12) 0.0278(3) Uani d . 1 1
O O5 0.73679(19) 0.66780(10) 1.12827(15) 0.0446(4) Uani d . 1 1
O O6 0.64562(19) 0.80417(9) 0.56696(12) 0.0340(3) Uani d . 1 1
N N1 0.7467(2) 0.88928(10) 0.41656(15) 0.0306(4) Uani d . 1 1
C C1 0.2187(3) 0.65818(13) 0.86907(17) 0.0253(4) Uani d . 1 1
C C2 0.3638(2) 0.39894(11) 1.13184(16) 0.0196(4) Uani d . 1 1
C C3 0.3358(2) 0.61394(12) 0.96051(16) 0.0218(4) Uani d . 1 1
C C4 0.2966(2) 0.52920(11) 0.99959(16) 0.0227(4) Uani d . 1 1
H H4 0.1936 0.4993 0.9701 0.027 Uiso calc R 1 1
C C5 0.4083(2) 0.48800(11) 1.08206(15) 0.0201(4) Uani d . 1 1
C C6 0.5604(2) 0.53224(13) 1.12449(17) 0.0246(4) Uani d . 1 1
H H6 0.6394 0.5038 1.1784 0.029 Uiso calc R 1 1
C C7 0.5953(2) 0.61766(12) 1.08763(16) 0.0264(4) Uani d . 1 1
C C8 0.4823(2) 0.65894(13) 1.00619(17) 0.0261(4) Uani d . 1 1
H H8 0.5057 0.7179 0.9820 0.031 Uiso calc R 1 1
C C9 0.8788(3) 0.62473(15) 1.1852(3) 0.0592(8) Uani d . 1 1
H H9A 0.9695 0.6681 1.2092 0.089 Uiso calc R 1 1
H H9B 0.9331 0.5820 1.1308 0.089 Uiso calc R 1 1
H H9C 0.8333 0.5939 1.2554 0.089 Uiso calc R 1 1
C C10 0.6518(3) 0.87450(13) 0.51296(18) 0.0299(5) Uani d . 1 1
H H10 0.5824 0.9220 0.5433 0.036 Uiso calc R 1 1
C C11 0.7441(3) 0.97403(15) 0.3578(2) 0.0423(6) Uani d . 1 1
H H11A 0.6597 1.0133 0.3986 0.064 Uiso calc R 1 1
H H11B 0.7061 0.9663 0.2753 0.064 Uiso calc R 1 1
H H11C 0.8648 0.9999 0.3598 0.064 Uiso calc R 1 1
C C12 0.8643(4) 0.82111(17) 0.3690(2) 0.0559(7) Uani d . 1 1
H H12A 0.8525 0.7674 0.4168 0.084 Uiso calc R 1 1
H H12B 0.9892 0.8416 0.3714 0.084 Uiso calc R 1 1
H H12C 0.8302 0.8084 0.2868 0.084 Uiso calc R 1 1

loop_
_atom_site_aniso_label
_atom_site_aniso_U_11
_atom_site_aniso_U_22
_atom_site_aniso_U_33
_atom_site_aniso_U_12
_atom_site_aniso_U_13
_atom_site_aniso_U_23
Mn1 0.02000(11) 0.01417(12) 0.02134(11) 0.00103(10) 0.00070(15) -0.00024(15)
O1 0.0369(8) 0.0226(7) 0.0255(7) 0.0093(6) 0.0115(6) 0.0106(6)
O2 0.0333(8) 0.0436(10) 0.0501(9) -0.0057(7) -0.0147(7) 0.0228(8)
O3 0.0202(6) 0.0224(7) 0.0376(7) -0.0023(5) 0.0016(6) 0.0112(6)
O4 0.0257(7) 0.0172(7) 0.0407(8) 0.0010(5) -0.0046(5) 0.0067(5)
O5 0.0434(8) 0.0318(8) 0.0586(10) -0.0166(7) -0.0216(8) 0.0098(8)
O6 0.0360(8) 0.0290(8) 0.0370(8) -0.0003(6) 0.0101(7) 0.0095(7)
N1 0.0316(9) 0.0344(10) 0.0259(9) 0.0013(8) 0.0065(7) 0.0060(8)
C1 0.0261(10) 0.0263(11) 0.0236(9) 0.0060(8) 0.0068(8) 0.0086(8)
C2 0.0228(9) 0.0174(9) 0.0185(8) 0.0020(7) -0.0004(7) 0.0016(7)
C3 0.0219(9) 0.0206(10) 0.0230(9) 0.0042(7) 0.0033(7) 0.0056(8)
C4 0.0202(9) 0.0208(10) 0.0270(10) -0.0003(7) 0.0002(7) 0.0055(8)
C5 0.0204(8) 0.0177(9) 0.0221(9) 0.0009(7) 0.0041(7) 0.0023(7)
C6 0.0244(9) 0.0252(11) 0.0241(9) 0.0013(7) -0.0009(8) 0.0039(8)
C7 0.0270(9) 0.0245(11) 0.0278(10) -0.0074(7) -0.0017(8) 0.0022(8)
C8 0.0346(11) 0.0171(10) 0.0268(10) -0.0030(8) 0.0039(8) 0.0059(8)
C9 0.0376(13) 0.0520(16) 0.088(2) -0.0061(11) -0.0232(13) -0.0089(14)
C10 0.0275(10) 0.0313(12) 0.0309(11) 0.0007(9) 0.0027(8) 0.0025(9)
C11 0.0423(13) 0.0460(14) 0.0388(12) -0.0020(11) 0.0010(11) 0.0196(10)
C12 0.0726(19) 0.0518(17) 0.0433(14) 0.0161(14) 0.0234(14) 0.0045(13)

loop_
_atom_type_symbol
_atom_type_description
_atom_type_scat_dispersion_real
_atom_type_scat_dispersion_imag
_atom_type_scat_source
C C 0.0033 0.0016 'International Tables Vol C Tables 4.2.6.8 and 6.1.1.4'
H H 0.0000 0.0000 'International Tables Vol C Tables 4.2.6.8 and 6.1.1.4'
N N 0.0061 0.0033 'International Tables Vol C Tables 4.2.6.8 and 6.1.1.4'
O O 0.0106 0.0060 'International Tables Vol C Tables 4.2.6.8 and 6.1.1.4'
Mn Mn 0.3368 0.7283 'International Tables Vol C Tables 4.2.6.8 and 6.1.1.4'

loop_
_geom_angle_atom_site_label_1
_geom_angle_atom_site_label_2
_geom_angle_atom_site_label_3
_geom_angle_site_symmetry_1
_geom_angle_site_symmetry_3
_geom_angle
_geom_angle_publ_flag
O4 Mn1 O1 2_664 . 85.70(5) y
O4 Mn1 O3 2_664 4_554 130.77(5) y
O1 Mn1 O3 . 4_554 94.90(6) y
O4 Mn1 O6 2_664 . 85.10(5) y
O1 Mn1 O6 . . 167.17(6) y
O1 Mn1 O3 3_565 4_554 141.20(7) y
O1 Mn1 O1 3_565 . 105.09(8) y
O3 Mn1 O6 4_554 . 84.41(6) y
O4 Mn1 O2 2_664 3_565 137.07(6) y
O1 Mn1 O2 . 3_565 96.37(6) y
O3 Mn1 O2 4_554 3_565 91.91(6) y
O6 Mn1 O2 . 3_565 96.46(7) y
O1 Mn1 O4 3_565 2_664 84.39(8) y
O1 Mn1 O2 3_565 3_565 53.65(8) y
O1 Mn1 O6 3_565 . 82.98(8) y
C1 O1 Mn1 . . 132.94(12) ?
C1 O2 Mn1 . 3_465 101.54(13) ?
C2 O3 Mn1 . 4_545 137.94(11) ?
C2 O4 Mn1 . 2_665 134.62(12) ?
C7 O5 C9 . . 118.17(17) ?
C10 O6 Mn1 . . 123.53(13) ?
C10 N1 C11 . . 121.53(17) ?
C10 N1 C12 . . 120.36(17) ?
C11 N1 C12 . . 118.05(17) ?
O2 C1 O1 . . 121.50(18) ?
O2 C1 C3 . . 119.38(18) ?
O1 C1 C3 . . 119.09(18) ?
O3 C2 O4 . . 125.78(16) ?
O3 C2 C5 . . 117.48(15) ?
O4 C2 C5 . . 116.72(15) ?
C8 C3 C4 . . 120.18(17) ?
C8 C3 C1 . . 119.33(17) ?
C4 C3 C1 . . 120.48(17) ?
C3 C4 C5 . . 120.04(17) ?
C3 C4 H4 . . 120.0 ?
C5 C4 H4 . . 120.0 ?
C4 C5 C6 . . 119.65(16) ?
C4 C5 C2 . . 121.43(16) ?
C6 C5 C2 . . 118.83(16) ?
C7 C6 C5 . . 119.83(17) ?
C7 C6 H6 . . 120.1 ?
C5 C6 H6 . . 120.1 ?
O5 C7 C6 . . 124.06(17) ?
O5 C7 C8 . . 115.61(17) ?
C6 C7 C8 . . 120.32(17) ?
C3 C8 C7 . . 119.89(18) ?
C3 C8 H8 . . 120.1 ?
C7 C8 H8 . . 120.1 ?
O5 C9 H9A . . 109.5 ?
O5 C9 H9B . . 109.5 ?
H9A C9 H9B . . 109.5 ?
O5 C9 H9C . . 109.5 ?
H9A C9 H9C . . 109.5 ?
H9B C9 H9C . . 109.5 ?
O6 C10 N1 . . 125.28(19) ?
O6 C10 H10 . . 117.4 ?
N1 C10 H10 . . 117.4 ?
N1 C11 H11A . . 109.5 ?
N1 C11 H11B . . 109.5 ?
H11A C11 H11B . . 109.5 ?
N1 C11 H11C . . 109.5 ?
H11A C11 H11C . . 109.5 ?
H11B C11 H11C . . 109.5 ?
N1 C12 H12A . . 109.5 ?
N1 C12 H12B . . 109.5 ?
H12A C12 H12B . . 109.5 ?
N1 C12 H12C . . 109.5 ?
H12A C12 H12C . . 109.5 ?
H12B C12 H12C . . 109.5 ?

loop_
_geom_bond_atom_site_label_1
_geom_bond_atom_site_label_2
_geom_bond_site_symmetry_2
_geom_bond_distance
_geom_bond_publ_flag
Mn1 O4 2_664 2.1145(16) y
Mn1 O1 . 2.1252(14) y
Mn1 O3 4_554 2.1361(13) y
Mn1 O6 . 2.1670(15) y
Mn1 O2 3_565 2.2101(15) y
Mn1 O1 3_565 2.583(2) y
O1 C1 . 1.267(2) ?
O2 C1 . 1.242(2) ?
O2 Mn1 3_465 2.2101(15) ?
O3 C2 . 1.253(2) ?
O3 Mn1 4_545 2.1361(13) ?
O4 C2 . 1.259(2) ?
O4 Mn1 2_665 2.1146(16) ?
O5 C7 . 1.377(2) ?
O5 C9 . 1.398(3) ?
O6 C10 . 1.229(2) ?
N1 C10 . 1.315(3) ?
N1 C11 . 1.446(2) ?
N1 C12 . 1.456(3) ?
C1 C3 . 1.508(3) ?
C2 C5 . 1.500(2) ?
C3 C8 . 1.385(3) ?
C3 C4 . 1.389(2) ?
C4 C5 . 1.395(2) ?
C4 H4 . 0.9500 ?
C5 C6 . 1.399(2) ?
C6 C7 . 1.385(3) ?
C6 H6 . 0.9500 ?
C7 C8 . 1.394(3) ?
C8 H8 . 0.9500 ?
C9 H9A . 0.9800 ?
C9 H9B . 0.9800 ?
C9 H9C . 0.9800 ?
C10 H10 . 0.9500 ?
C11 H11A . 0.9800 ?
C11 H11B . 0.9800 ?
C11 H11C . 0.9800 ?
C12 H12A . 0.9800 ?
C12 H12B . 0.9800 ?
C12 H12C . 0.9800 ?

loop_
_geom_torsion_atom_site_label_1
_geom_torsion_atom_site_label_2
_geom_torsion_atom_site_label_3
_geom_torsion_atom_site_label_4
_geom_torsion_site_symmetry_1
_geom_torsion
O4 Mn1 O1 C1 2_664 9.73(17)
O3 Mn1 O1 C1 4_554 140.34(17)
O6 Mn1 O1 C1 . 54.0(3)
O2 Mn1 O1 C1 3_565 -127.19(18)
O4 Mn1 O6 C10 2_664 159.35(16)
O1 Mn1 O6 C10 . 115.0(3)
O3 Mn1 O6 C10 4_554 27.52(16)
O2 Mn1 O6 C10 3_565 -63.77(17)
Mn1 O2 C1 O1 3_465 -1.2(2)
Mn1 O2 C1 C3 3_465 176.64(13)
Mn1 O1 C1 O2 . -107.6(2)
Mn1 O1 C1 C3 . 74.6(2)
Mn1 O3 C2 O4 4_545 16.2(3)
Mn1 O3 C2 C5 4_545 -162.08(13)
Mn1 O4 C2 O3 2_665 21.3(3)
Mn1 O4 C2 C5 2_665 -160.37(12)
O2 C1 C3 C8 . -174.56(19)
O1 C1 C3 C8 . 3.4(3)
O2 C1 C3 C4 . 4.8(3)
O1 C1 C3 C4 . -177.25(17)
C8 C3 C4 C5 . -2.2(3)
C1 C3 C4 C5 . 178.42(16)
C3 C4 C5 C6 . -0.4(3)
C3 C4 C5 C2 . 176.12(16)
O3 C2 C5 C4 . -22.9(2)
O4 C2 C5 C4 . 158.63(17)
O3 C2 C5 C6 . 153.65(17)
O4 C2 C5 C6 . -24.8(2)
C4 C5 C6 C7 . 2.3(3)
C2 C5 C6 C7 . -174.30(16)
C9 O5 C7 C6 . 17.2(3)
C9 O5 C7 C8 . -164.0(2)
C5 C6 C7 O5 . 177.07(17)
C5 C6 C7 C8 . -1.6(3)
C4 C3 C8 C7 . 2.9(3)
C1 C3 C8 C7 . -177.73(16)
O5 C7 C8 C3 . -179.77(17)
C6 C7 C8 C3 . -0.9(3)
Mn1 O6 C10 N1 . -173.03(15)
C11 N1 C10 O6 . 179.18(19)
C12 N1 C10 O6 . -3.6(3)
